data_4038854
loop_
_publ_author_name
'Ishizuka, Tomoya'
'Tanaka, Shogo'
'Uchida, Sayaka'
'Wei, Lianyu'
'Kojima, Takahiko'

_publ_section_title
;
 Selective Convergence to Atropisomers of a Porphyrin Derivative Having
 Bulky Substituents at the Periphery.
;
_journal_name_full 'The Journal of organic chemistry'
_journal_paper_doi 10.1021/acs.joc.0c01876
_journal_year 2020
_chemical_formula_sum 'C85 H80 Cl2 N4 O4'
_chemical_formula_weight 1292.43
_space_group_crystal_system monoclinic
_space_group_IT_number 14
_space_group_name_Hall '-P 2yn'
_space_group_name_H-M_alt 'P 1 21/n 1'
_atom_sites_solution_hydrogens geom
_audit_creation_method SHELXL-2017/1
_cell_angle_alpha 90
_cell_angle_beta 97.522(2)
_cell_angle_gamma 90
_cell_formula_units_Z 4
_cell_length_a 13.151(2)
_cell_length_b 18.373(3)
_cell_length_c 29.230(5)
_cell_measurement_reflns_used 3630
_cell_measurement_temperature 120(2)
_cell_measurement_theta_max 25.96
_cell_measurement_theta_min 2.22
_cell_volume 7002(2)
_computing_structure_refinement 'SHELXL-2017/1 (Sheldrick, 2017)'
_diffrn_ambient_temperature 120(2)
_diffrn_measured_fraction_theta_full 0.855
_diffrn_measured_fraction_theta_max 0.848
_diffrn_measurement_device_type 'Bruker APEX-II CCD'
_diffrn_radiation_type MoK\a
_diffrn_radiation_wavelength 0.71073
_diffrn_reflns_av_R_equivalents 0.0825
_diffrn_reflns_av_unetI/netI 0.1330
_diffrn_reflns_Laue_measured_fraction_full 0.855
_diffrn_reflns_Laue_measured_fraction_max 0.848
_diffrn_reflns_limit_h_max 16
_diffrn_reflns_limit_h_min -11
_diffrn_reflns_limit_k_max 20
_diffrn_reflns_limit_k_min -22
_diffrn_reflns_limit_l_max 36
_diffrn_reflns_limit_l_min -16
_diffrn_reflns_number 25968
_diffrn_reflns_point_group_measured_fraction_full 0.855
_diffrn_reflns_point_group_measured_fraction_max 0.848
_diffrn_reflns_theta_full 25.242
_diffrn_reflns_theta_max 26.074
_diffrn_reflns_theta_min 1.312
_exptl_absorpt_coefficient_mu 0.148
_exptl_crystal_colour red
_exptl_crystal_density_diffrn 1.226
_exptl_crystal_description prismatic
_exptl_crystal_F_000 2736
_exptl_crystal_size_max 0.280
_exptl_crystal_size_mid 0.100
_exptl_crystal_size_min 0.030
_refine_diff_density_max 1.626
_refine_diff_density_min -0.643
_refine_diff_density_rms 0.065
_refine_ls_extinction_method none
_refine_ls_goodness_of_fit_ref 1.017
_refine_ls_hydrogen_treatment constr
_refine_ls_matrix_type full
_refine_ls_number_parameters 1022
_refine_ls_number_reflns 11768
_refine_ls_number_restraints 156
_refine_ls_restrained_S_all 1.012
_refine_ls_R_factor_all 0.1914
_refine_ls_R_factor_gt 0.0965
_refine_ls_shift/su_max 0.000
_refine_ls_shift/su_mean 0.000
_refine_ls_structure_factor_coef Fsqd
_refine_ls_weighting_details 'w=1/[\s^2^(Fo^2^)+(0.1364P)^2^+2.9000P] where P=(Fo^2^+2Fc^2^)/3'
_refine_ls_weighting_scheme calc
_refine_ls_wR_factor_gt 0.2307
_refine_ls_wR_factor_ref 0.2791
_reflns_Friedel_coverage 0.000
_reflns_number_gt 5779
_reflns_number_total 11768
_reflns_threshold_expression 'I > 2\s(I)'
_cod_data_source_file jo0c01876_si_002.cif
_cod_data_source_block Tanaka15
_cod_original_sg_symbol_H-M 'P 21/n'
_cod_database_code 4038854
_shelx_shelxl_version_number 2017/1
_shelx_space_group_comment
;
The symmetry employed for this shelxl refinement is uniquely defined
by the following loop, which should always be used as a source of
symmetry information in preference to the above space-group names.
They are only intended as comments.
;
_shelx_estimated_absorpt_t_min 0.960
_shelx_estimated_absorpt_t_max 0.996

loop_
_space_group_symop_operation_xyz
'x, y, z'
'-x+1/2, y+1/2, -z+1/2'
'-x, -y, -z'
'x-1/2, -y-1/2, z-1/2'

loop_
_atom_site_label
_atom_site_type_symbol
_atom_site_fract_x
_atom_site_fract_y
_atom_site_fract_z
_atom_site_U_iso_or_equiv
_atom_site_adp_type
_atom_site_occupancy
_atom_site_site_symmetry_order
_atom_site_calc_flag
_atom_site_refinement_flags_posn
_atom_site_refinement_flags_adp
_atom_site_refinement_flags_occupancy
_atom_site_disorder_assembly
_atom_site_disorder_group
Cl1 Cl 0.4910(3) 0.21232(13) 0.25868(9) 0.1332(13) Uani 1 1 d . . . . .
Cl2 Cl 0.45634(18) 0.08659(11) 0.20138(7) 0.0837(7) Uani 1 1 d . . . . .
O1 O 1.0428(3) 0.2878(2) 0.04231(13) 0.0404(10) Uani 1 1 d . . . . .
O2 O 1.0590(12) 0.0876(8) 0.4667(5) 0.036(4) Uani 0.441(13) 1 d . U P A 1
O3 O 0.2458(7) 0.4425(5) 0.4987(3) 0.054(3) Uani 0.560(13) 1 d . . P B 1
O4 O 0.1424(14) 0.5578(7) 0.0512(4) 0.028(3) Uani 0.515(13) 1 d . U P C 1
O5 O 1.0827(9) 0.1151(5) 0.4729(4) 0.032(3) Uani 0.559(13) 1 d . . P A 2
O6 O 0.3195(9) 0.5003(5) 0.5049(3) 0.043(4) Uani 0.440(13) 1 d . . P B 2
O7 O 0.1421(17) 0.5336(8) 0.0384(6) 0.048(5) Uani 0.485(13) 1 d . U P C 2
N1 N 0.6036(3) 0.35438(19) 0.19169(12) 0.0216(10) Uani 1 1 d . . . . .
H1 H 0.605341 0.340861 0.220666 0.026 Uiso 1 1 calc R U . . .
N2 N 0.7508(3) 0.2836(2) 0.25809(12) 0.0225(10) Uani 1 1 d . . . . .
N3 N 0.6333(3) 0.3306(2) 0.33135(13) 0.0265(11) Uani 1 1 d . . . . .
H2 H 0.621107 0.330941 0.301024 0.032 Uiso 1 1 calc R U . . .
N4 N 0.4790(3) 0.3959(2) 0.26394(11) 0.0236(10) Uani 1 1 d . . . . .
C1 C 0.5266(4) 0.3903(2) 0.16570(15) 0.0233(12) Uani 1 1 d . . . . .
C2 C 0.5551(4) 0.4047(3) 0.12076(16) 0.0265(13) Uani 1 1 d . . . . .
H3 H 0.514971 0.429905 0.096399 0.032 Uiso 1 1 calc R U . . .
C3 C 0.6480(4) 0.3762(3) 0.11935(16) 0.0274(13) Uani 1 1 d . . . . .
H4 H 0.686770 0.377277 0.094107 0.033 Uiso 1 1 calc R U . . .
C4 C 0.6778(4) 0.3434(2) 0.16404(15) 0.0218(12) Uani 1 1 d . . . . .
C5 C 0.7695(4) 0.3043(2) 0.17599(16) 0.0242(12) Uani 1 1 d . . . . .
C6 C 0.8029(4) 0.2788(3) 0.22097(17) 0.0280(13) Uani 1 1 d . . . . .
C7 C 0.8996(4) 0.2460(3) 0.23571(18) 0.0365(14) Uani 1 1 d . . . . .
H5 H 0.952373 0.236941 0.217138 0.044 Uiso 1 1 calc R U . . .
C8 C 0.9026(4) 0.2298(3) 0.28148(19) 0.0373(15) Uani 1 1 d . . . . .
H6 H 0.957302 0.206059 0.300190 0.045 Uiso 1 1 calc R U . . .
C9 C 0.8108(4) 0.2543(3) 0.29613(17) 0.0283(13) Uani 1 1 d . . . . .
C10 C 0.7895(4) 0.2553(3) 0.34167(15) 0.0238(12) Uani 1 1 d . . . . .
C11 C 0.7120(4) 0.2968(3) 0.35724(16) 0.0275(13) Uani 1 1 d . . . . .
C12 C 0.7073(5) 0.3120(3) 0.40605(17) 0.0406(16) Uani 1 1 d . . . . .
H7 H 0.754378 0.295874 0.431471 0.049 Uiso 1 1 calc R U . . .
C13 C 0.6234(5) 0.3534(3) 0.40796(19) 0.0489(18) Uani 1 1 d . . . . .
H8 H 0.599733 0.371945 0.435004 0.059 Uiso 1 1 calc R U . . .
C14 C 0.5763(5) 0.3642(3) 0.36085(16) 0.0346(15) Uani 1 1 d . . . . .
C15 C 0.4794(5) 0.3976(3) 0.34892(16) 0.0362(15) Uani 1 1 d . . . . .
C16 C 0.4377(4) 0.4130(3) 0.30237(17) 0.0309(14) Uani 1 1 d . . . . .
C17 C 0.3421(4) 0.4497(3) 0.28889(16) 0.0298(13) Uani 1 1 d . . . . .
H9 H 0.296618 0.468080 0.308836 0.036 Uiso 1 1 calc R U . . .
C18 C 0.3292(4) 0.4530(3) 0.24203(17) 0.0288(13) Uani 1 1 d . . . . .
H10 H 0.272664 0.474359 0.223218 0.035 Uiso 1 1 calc R U . . .
C19 C 0.4142(4) 0.4194(3) 0.22619(16) 0.0245(13) Uani 1 1 d . . . . .
C20 C 0.4342(4) 0.4155(2) 0.17992(15) 0.0206(12) Uani 1 1 d . . . . .
C21 C 0.8399(4) 0.2949(3) 0.14069(15) 0.0250(12) Uani 1 1 d . . . . .
C22 C 0.8586(4) 0.2267(3) 0.12013(16) 0.0265(12) Uani 1 1 d . . . . .
C23 C 0.9265(4) 0.2248(3) 0.08752(17) 0.0299(13) Uani 1 1 d . . . . .
H11 H 0.939271 0.179501 0.073724 0.036 Uiso 1 1 calc R U . . .
C24 C 0.9768(4) 0.2865(3) 0.07416(17) 0.0302(13) Uani 1 1 d . . . . .
C25 C 0.9577(4) 0.3530(3) 0.09438(17) 0.0342(14) Uani 1 1 d . . . . .
H12 H 0.990934 0.395923 0.085895 0.041 Uiso 1 1 calc R U . . .
C26 C 0.8910(4) 0.3563(3) 0.12637(17) 0.0286(13) Uani 1 1 d . . . . .
H13 H 0.878676 0.402139 0.139583 0.034 Uiso 1 1 calc R U . . .
C27 C 0.8066(4) 0.1583(3) 0.13180(17) 0.0290(13) Uani 1 1 d . . . . .
C28 C 0.7032(4) 0.1473(3) 0.11689(18) 0.0326(13) Uani 1 1 d . . . . .
C29 C 0.6560(5) 0.0830(3) 0.1291(2) 0.0401(15) Uani 1 1 d . . . . .
H14 H 0.584822 0.076324 0.119472 0.048 Uiso 1 1 calc R U . . .
C30 C 0.7095(5) 0.0296(3) 0.1547(2) 0.0424(15) Uani 1 1 d . . . . .
C31 C 0.8119(5) 0.0400(3) 0.1686(2) 0.0423(16) Uani 1 1 d . . . . .
H15 H 0.849404 0.003267 0.186366 0.051 Uiso 1 1 calc R U . . .
C32 C 0.8634(5) 0.1031(3) 0.15739(19) 0.0385(15) Uani 1 1 d . . . . .
C33 C 0.6396(5) 0.2002(3) 0.0864(2) 0.0441(16) Uani 1 1 d . . . . .
H16 H 0.604926 0.233603 0.105457 0.066 Uiso 1 1 calc R U . . .
H17 H 0.588367 0.173666 0.065448 0.066 Uiso 1 1 calc R U . . .
H18 H 0.684023 0.228077 0.068393 0.066 Uiso 1 1 calc R U . . .
C34 C 0.6567(6) -0.0394(3) 0.1671(3) 0.060(2) Uani 1 1 d . . . . .
H19 H 0.700580 -0.064921 0.191697 0.091 Uiso 1 1 calc R U . . .
H20 H 0.644171 -0.070869 0.139892 0.091 Uiso 1 1 calc R U . . .
H21 H 0.591294 -0.027081 0.177811 0.091 Uiso 1 1 calc R U . . .
C35 C 0.9774(5) 0.1079(3) 0.1731(2) 0.056(2) Uani 1 1 d . . . . .
H22 H 1.002352 0.156239 0.165849 0.084 Uiso 1 1 calc R U . . .
H23 H 1.013127 0.070755 0.157154 0.084 Uiso 1 1 calc R U . . .
H24 H 0.990646 0.099709 0.206483 0.084 Uiso 1 1 calc R U . . .
C36 C 1.0707(5) 0.2204(3) 0.0243(2) 0.0445(16) Uani 1 1 d . . . . .
H25 H 1.096262 0.187715 0.049710 0.067 Uiso 1 1 calc R U . . .
H26 H 1.124588 0.228192 0.004575 0.067 Uiso 1 1 calc R U . . .
H27 H 1.010681 0.198437 0.006005 0.067 Uiso 1 1 calc R U . . .
C37 C 0.8620(4) 0.2136(3) 0.37625(16) 0.0294(13) Uani 1 1 d . . . . .
C38 C 0.8427(4) 0.1408(3) 0.38735(16) 0.0264(12) Uani 1 1 d . . . . .
C39 C 0.9150(4) 0.1054(3) 0.41852(17) 0.0340(14) Uani 1 1 d . . . . .
H28 H 0.902977 0.056249 0.426356 0.041 Uiso 1 1 calc R U . . .
C40 C 1.0037(5) 0.1391(3) 0.43851(18) 0.0372(15) Uani 1 1 d . . . . .
C41 C 1.0226(5) 0.2112(3) 0.42750(18) 0.0402(15) Uani 1 1 d . . . . .
H29 H 1.082668 0.235571 0.441211 0.048 Uiso 1 1 calc R U . . .
C42 C 0.9516(4) 0.2460(3) 0.39613(18) 0.0379(15) Uani 1 1 d . . . . .
H30 H 0.965015 0.294754 0.387807 0.046 Uiso 1 1 calc R U . . .
C43 C 0.7463(4) 0.1023(3) 0.36808(16) 0.0311(14) Uani 1 1 d . . . . .
C44 C 0.7379(5) 0.0657(3) 0.32614(19) 0.0390(16) Uani 1 1 d . . . . .
C45 C 0.6428(6) 0.0336(3) 0.3090(2) 0.0462(18) Uani 1 1 d . . . . .
H31 H 0.636419 0.010340 0.279722 0.055 Uiso 1 1 calc R U . . .
C46 C 0.5601(5) 0.0344(3) 0.3323(2) 0.0468(17) Uani 1 1 d . . . . .
C47 C 0.5718(5) 0.0661(3) 0.3756(2) 0.0449(17) Uani 1 1 d . . . . .
H32 H 0.516093 0.064717 0.393231 0.054 Uiso 1 1 calc R U . . .
C48 C 0.6623(4) 0.1000(3) 0.39392(18) 0.0316(14) Uani 1 1 d . . . . .
C49 C 0.8263(5) 0.0591(3) 0.2991(2) 0.0495(18) Uani 1 1 d . . . . .
H33 H 0.889130 0.075510 0.318004 0.074 Uiso 1 1 calc R U . . .
H34 H 0.813583 0.089229 0.271274 0.074 Uiso 1 1 calc R U . . .
H35 H 0.834115 0.008133 0.290235 0.074 Uiso 1 1 calc R U . . .
C50 C 0.4586(6) -0.0008(4) 0.3125(3) 0.072(3) Uani 1 1 d . . . . .
H36 H 0.418021 0.034006 0.292303 0.109 Uiso 1 1 calc R U . . .
H37 H 0.420501 -0.014808 0.337780 0.109 Uiso 1 1 calc R U . . .
H38 H 0.472300 -0.044106 0.294737 0.109 Uiso 1 1 calc R U . . .
C51 C 0.6697(5) 0.1310(3) 0.44134(19) 0.0441(16) Uani 1 1 d . . . . .
H39 H 0.601970 0.130105 0.451848 0.066 Uiso 1 1 calc R U . . .
H40 H 0.694293 0.181326 0.441005 0.066 Uiso 1 1 calc R U . . .
H41 H 0.717836 0.101964 0.462358 0.066 Uiso 1 1 calc R U . . .
C52 C 1.1519(12) 0.1223(8) 0.4913(5) 0.044(4) Uani 0.441(13) 1 d . U P A 1
H42 H 1.195789 0.139219 0.468783 0.065 Uiso 0.441(13) 1 calc R U P A 1
H43 H 1.189523 0.086912 0.512102 0.065 Uiso 0.441(13) 1 calc R U P A 1
H44 H 1.132011 0.163856 0.509167 0.065 Uiso 0.441(13) 1 calc R U P A 1
C53 C 0.4075(7) 0.4096(5) 0.3868(2) 0.024(3) Uani 0.560(13) 1 d G U P B 1
C54 C 0.3224(7) 0.3679(4) 0.3932(2) 0.019(3) Uani 0.560(13) 1 d G . P B 1
C55 C 0.2710(6) 0.3804(6) 0.4311(3) 0.034(3) Uani 0.560(13) 1 d G . P B 1
H45 H 0.212777 0.351853 0.435448 0.040 Uiso 0.560(13) 1 calc R U P B 1
C56 C 0.3048(8) 0.4346(7) 0.4626(2) 0.035(3) Uani 0.560(13) 1 d G . P B 1
C57 C 0.3900(8) 0.4763(6) 0.4562(2) 0.035(4) Uani 0.560(13) 1 d G . P B 1
H46 H 0.413072 0.513403 0.477782 0.042 Uiso 0.560(13) 1 calc R U P B 1
C58 C 0.4413(7) 0.4638(5) 0.4183(3) 0.028(3) Uani 0.560(13) 1 d G . P B 1
H47 H 0.499559 0.492364 0.413987 0.033 Uiso 0.560(13) 1 calc R U P B 1
C59 C 0.2793(7) 0.3082(5) 0.3603(3) 0.026(3) Uani 0.560(13) 1 d G U P B 1
C60 C 0.3350(7) 0.2442(5) 0.3583(3) 0.027(4) Uani 0.560(13) 1 d G U P B 1
C61 C 0.3034(9) 0.1922(5) 0.3250(4) 0.040(4) Uani 0.560(13) 1 d G . P B 1
H48 H 0.341499 0.148479 0.323630 0.047 Uiso 0.560(13) 1 calc R U P B 1
C62 C 0.2162(9) 0.2041(5) 0.2935(4) 0.039(4) Uani 0.560(13) 1 d G U P B 1
C63 C 0.1606(7) 0.2681(6) 0.2954(3) 0.036(3) Uani 0.560(13) 1 d G U P B 1
H49 H 0.100953 0.276280 0.273961 0.043 Uiso 0.560(13) 1 calc R U P B 1
C64 C 0.1921(7) 0.3202(5) 0.3288(3) 0.028(4) Uani 0.560(13) 1 d G U P B 1
C65 C 0.4265(15) 0.2252(10) 0.3917(6) 0.045(5) Uani 0.560(13) 1 d . . P B 1
H50 H 0.487845 0.225998 0.375981 0.068 Uiso 0.560(13) 1 calc R U P B 1
H51 H 0.417630 0.176413 0.404175 0.068 Uiso 0.560(13) 1 calc R U P B 1
H52 H 0.434225 0.260630 0.417000 0.068 Uiso 0.560(13) 1 calc R U P B 1
C66 C 0.1861(15) 0.1491(8) 0.2552(5) 0.055(4) Uani 0.560(13) 1 d . U P B 1
H53 H 0.247776 0.132388 0.242747 0.082 Uiso 0.560(13) 1 calc R U P B 1
H54 H 0.139342 0.172124 0.230503 0.082 Uiso 0.560(13) 1 calc R U P B 1
H55 H 0.151956 0.107538 0.267547 0.082 Uiso 0.560(13) 1 calc R U P B 1
C67 C 0.1213(11) 0.3863(8) 0.3301(5) 0.035(3) Uani 0.560(13) 1 d . . P B 1
H56 H 0.104124 0.405850 0.298866 0.053 Uiso 0.560(13) 1 calc R U P B 1
H57 H 0.156206 0.423833 0.350205 0.053 Uiso 0.560(13) 1 calc R U P B 1
H58 H 0.058226 0.371499 0.342122 0.053 Uiso 0.560(13) 1 calc R U P B 1
C68 C 0.2806(15) 0.4939(10) 0.5339(6) 0.069(6) Uani 0.560(13) 1 d . . P B 1
H59 H 0.352787 0.484450 0.545338 0.103 Uiso 0.560(13) 1 calc R U P B 1
H60 H 0.239370 0.489298 0.559370 0.103 Uiso 0.560(13) 1 calc R U P B 1
H61 H 0.273481 0.543261 0.521186 0.103 Uiso 0.560(13) 1 calc R U P B 1
C69 C 0.3557(4) 0.4465(3) 0.14343(15) 0.0248(12) Uani 1 1 d . . . . .
C70 C 0.2941(4) 0.4047(3) 0.11102(15) 0.0235(12) Uani 1 1 d . . . . .
C71 C 0.2225(4) 0.4385(3) 0.07822(16) 0.0297(13) Uani 1 1 d . . . . .
H62 H 0.179446 0.409645 0.056757 0.036 Uiso 1 1 calc R U . . .
C72 C 0.2136(4) 0.5144(3) 0.07662(19) 0.0354(14) Uani 1 1 d . . . . .
C73 C 0.2755(4) 0.5558(3) 0.10839(19) 0.0361(14) Uani 1 1 d . . . . .
H63 H 0.270033 0.607314 0.107725 0.043 Uiso 1 1 calc R U . . .
C74 C 0.3446(4) 0.5226(3) 0.14082(17) 0.0279(13) Uani 1 1 d . . . . .
H64 H 0.386565 0.552048 0.162354 0.034 Uiso 1 1 calc R U . . .
C75 C 0.3014(4) 0.3236(3) 0.10868(16) 0.0273(13) Uani 1 1 d . . . . .
C76 C 0.2554(4) 0.2801(3) 0.14037(16) 0.0283(13) Uani 1 1 d . . . . .
C77 C 0.2591(5) 0.2037(3) 0.13628(19) 0.0410(16) Uani 1 1 d . . . . .
H65 H 0.229140 0.174156 0.157591 0.049 Uiso 1 1 calc R U . . .
C78 C 0.3058(5) 0.1709(3) 0.1017(2) 0.0456(17) Uani 1 1 d . . . . .
C79 C 0.3472(5) 0.2142(3) 0.0711(2) 0.0421(15) Uani 1 1 d . . . . .
H66 H 0.378233 0.191837 0.047036 0.051 Uiso 1 1 calc R U . . .
C80 C 0.3458(4) 0.2896(3) 0.07363(17) 0.0346(14) Uani 1 1 d . . . . .
C81 C 0.2004(5) 0.3126(3) 0.17681(18) 0.0397(15) Uani 1 1 d . . . . .
H67 H 0.139270 0.283548 0.180070 0.060 Uiso 1 1 calc R U . . .
H68 H 0.179990 0.362503 0.168168 0.060 Uiso 1 1 calc R U . . .
H69 H 0.245861 0.313009 0.206200 0.060 Uiso 1 1 calc R U . . .
C82 C 0.3067(6) 0.0882(3) 0.0968(3) 0.071(2) Uani 1 1 d . . . . .
H70 H 0.276532 0.074717 0.065468 0.106 Uiso 1 1 calc R U . . .
H71 H 0.266694 0.066319 0.119207 0.106 Uiso 1 1 calc R U . . .
H72 H 0.377567 0.070519 0.102396 0.106 Uiso 1 1 calc R U . . .
C83 C 0.3914(5) 0.3302(3) 0.03658(19) 0.0465(16) Uani 1 1 d . . . . .
H73 H 0.367022 0.380607 0.035500 0.070 Uiso 1 1 calc R U . . .
H74 H 0.370501 0.306782 0.006692 0.070 Uiso 1 1 calc R U . . .
H75 H 0.466354 0.329544 0.043400 0.070 Uiso 1 1 calc R U . . .
C84 C 0.0784(10) 0.5206(6) 0.0169(4) 0.040(4) Uani 0.515(13) 1 d . U P C 1
H76 H 0.119774 0.499327 -0.005227 0.060 Uiso 0.515(13) 1 calc R U P C 1
H77 H 0.028561 0.554687 0.000858 0.060 Uiso 0.515(13) 1 calc R U P C 1
H78 H 0.041975 0.481876 0.031093 0.060 Uiso 0.515(13) 1 calc R U P C 1
C85 C 1.0679(9) 0.0417(6) 0.4851(4) 0.045(4) Uani 0.559(13) 1 d . . P A 2
H79 H 0.998419 0.035556 0.493162 0.068 Uiso 0.559(13) 1 calc R U P A 2
H80 H 1.118082 0.028516 0.511568 0.068 Uiso 0.559(13) 1 calc R U P A 2
H81 H 1.076954 0.010082 0.458878 0.068 Uiso 0.559(13) 1 calc R U P A 2
C86 C 0.4372(9) 0.4316(6) 0.3865(3) 0.020(3) Uani 0.440(13) 1 d G U P B 2
C87 C 0.3556(9) 0.3929(6) 0.4002(3) 0.026(4) Uani 0.440(13) 1 d G . P B 2
C88 C 0.3136(9) 0.4142(7) 0.4394(3) 0.030(4) Uani 0.440(13) 1 d G . P B 2
H82 H 0.257755 0.387768 0.448777 0.036 Uiso 0.440(13) 1 calc R U P B 2
C89 C 0.3532(10) 0.4741(7) 0.4647(3) 0.029(5) Uani 0.440(13) 1 d G . P B 2
C90 C 0.4348(9) 0.5127(6) 0.4510(3) 0.032(4) Uani 0.440(13) 1 d G . P B 2
H83 H 0.461896 0.553697 0.468309 0.038 Uiso 0.440(13) 1 calc R U P B 2
C91 C 0.4768(9) 0.4915(6) 0.4118(3) 0.027(3) Uani 0.440(13) 1 d G U P B 2
H84 H 0.532628 0.517900 0.402424 0.032 Uiso 0.440(13) 1 calc R U P B 2
C92 C 0.3034(9) 0.3306(6) 0.3717(4) 0.016(3) Uani 0.440(13) 1 d G U P B 2
C93 C 0.3571(8) 0.2658(6) 0.3695(4) 0.027(4) Uani 0.440(13) 1 d G U P B 2
C94 C 0.3200(9) 0.2122(6) 0.3381(5) 0.028(5) Uani 0.440(13) 1 d G U P B 2
H85 H 0.356728 0.167932 0.336636 0.034 Uiso 0.440(13) 1 calc R U P B 2
C95 C 0.2293(10) 0.2235(6) 0.3089(5) 0.036(4) Uani 0.440(13) 1 d G . P B 2
C96 C 0.1756(8) 0.2883(7) 0.3110(4) 0.022(4) Uani 0.440(13) 1 d G U P B 2
H86 H 0.113523 0.295979 0.291012 0.027 Uiso 0.440(13) 1 calc R U P B 2
C97 C 0.2126(8) 0.3418(6) 0.3424(4) 0.026(4) Uani 0.440(13) 1 d G U P B 2
C98 C 0.4506(18) 0.2461(10) 0.4040(7) 0.032(5) Uani 0.440(13) 1 d . . P B 2
H87 H 0.433603 0.205073 0.423071 0.048 Uiso 0.440(13) 1 calc R U P B 2
H88 H 0.470606 0.288089 0.423800 0.048 Uiso 0.440(13) 1 calc R U P B 2
H89 H 0.507576 0.232386 0.387253 0.048 Uiso 0.440(13) 1 calc R U P B 2
C99 C 0.1946(17) 0.1683(10) 0.2728(6) 0.048(5) Uani 0.440(13) 1 d . U P B 2
H90 H 0.124992 0.152185 0.276365 0.072 Uiso 0.440(13) 1 calc R U P B 2
H91 H 0.241177 0.126455 0.276122 0.072 Uiso 0.440(13) 1 calc R U P B 2
H92 H 0.194675 0.189916 0.242142 0.072 Uiso 0.440(13) 1 calc R U P B 2
C100 C 0.1456(13) 0.4078(10) 0.3464(7) 0.031(4) Uani 0.440(13) 1 d . . P B 2
H93 H 0.113924 0.422649 0.315636 0.047 Uiso 0.440(13) 1 calc R U P B 2
H94 H 0.187597 0.447854 0.360800 0.047 Uiso 0.440(13) 1 calc R U P B 2
H95 H 0.091937 0.395811 0.365496 0.047 Uiso 0.440(13) 1 calc R U P B 2
C101 C 0.2593(16) 0.4514(12) 0.5282(8) 0.051(5) Uani 0.440(13) 1 d . U P B 2
H96 H 0.191275 0.446089 0.510313 0.077 Uiso 0.440(13) 1 calc R U P B 2
H97 H 0.252131 0.470826 0.558830 0.077 Uiso 0.440(13) 1 calc R U P B 2
H98 H 0.293168 0.403867 0.531398 0.077 Uiso 0.440(13) 1 calc R U P B 2
C102 C 0.1539(11) 0.6056(8) 0.0244(4) 0.055(5) Uani 0.485(13) 1 d . . P C 2
H99 H 0.134233 0.638751 0.048019 0.083 Uiso 0.485(13) 1 calc R U P C 2
H100 H 0.110062 0.614279 -0.004831 0.083 Uiso 0.485(13) 1 calc R U P C 2
H101 H 0.225702 0.614145 0.020336 0.083 Uiso 0.485(13) 1 calc R U P C 2
C103 C 0.5188(8) 0.1709(4) 0.2101(3) 0.097(3) Uani 1 1 d . . . . .
H102 H 0.593855 0.163349 0.212331 0.117 Uiso 1 1 calc R U . . .
H103 H 0.497749 0.202776 0.183237 0.117 Uiso 1 1 calc R U . . .

loop_
_atom_site_aniso_label
_atom_site_aniso_U_11
_atom_site_aniso_U_22
_atom_site_aniso_U_33
_atom_site_aniso_U_23
_atom_site_aniso_U_13
_atom_site_aniso_U_12
Cl1 0.233(4) 0.0840(16) 0.1026(17) -0.0362(13) 0.097(2) -0.0631(19)
Cl2 0.1010(18) 0.0704(13) 0.0812(13) -0.0113(10) 0.0175(14) -0.0086(11)
O1 0.037(3) 0.055(3) 0.034(2) 0.0020(18) 0.023(2) 0.0004(19)
O2 0.033(7) 0.051(8) 0.019(5) 0.004(5) -0.013(5) 0.013(5)
O3 0.049(6) 0.080(6) 0.036(5) -0.022(5) 0.017(5) -0.005(5)
O4 0.029(6) 0.038(7) 0.015(6) 0.013(4) -0.002(5) 0.008(6)
O5 0.032(7) 0.031(6) 0.031(5) 0.003(4) -0.004(5) 0.005(4)
O6 0.061(9) 0.053(6) 0.022(5) -0.003(4) 0.025(6) -0.002(5)
O7 0.046(8) 0.055(10) 0.036(9) 0.019(6) -0.023(8) -0.003(8)
N1 0.024(3) 0.031(2) 0.0098(17) 0.0060(16) 0.005(2) 0.0042(18)
N2 0.028(3) 0.029(2) 0.0117(18) 0.0059(16) 0.008(2) 0.0001(18)
N3 0.033(3) 0.035(2) 0.0103(18) 0.0060(17) -0.002(2) 0.003(2)
N4 0.030(3) 0.035(2) 0.0070(17) 0.0032(16) 0.007(2) 0.0060(19)
C1 0.026(3) 0.030(3) 0.014(2) 0.0024(19) 0.003(3) -0.002(2)
C2 0.029(3) 0.034(3) 0.016(2) 0.005(2) 0.002(3) 0.009(2)
C3 0.027(3) 0.040(3) 0.017(2) 0.005(2) 0.008(3) 0.004(2)
C4 0.021(3) 0.030(3) 0.014(2) 0.0005(19) 0.001(3) 0.003(2)
C5 0.027(3) 0.030(3) 0.017(2) 0.005(2) 0.010(3) -0.003(2)
C6 0.025(3) 0.039(3) 0.022(2) 0.006(2) 0.009(3) 0.003(2)
C7 0.023(3) 0.065(4) 0.024(3) 0.018(3) 0.009(3) 0.015(3)
C8 0.021(3) 0.061(4) 0.032(3) 0.025(3) 0.010(3) 0.015(3)
C9 0.023(3) 0.031(3) 0.030(3) 0.008(2) 0.002(3) 0.007(2)
C10 0.022(3) 0.035(3) 0.015(2) 0.008(2) 0.002(3) 0.002(2)
C11 0.027(3) 0.039(3) 0.016(2) 0.001(2) 0.004(3) 0.000(2)
C12 0.049(4) 0.055(4) 0.017(2) 0.004(2) 0.001(3) 0.017(3)
C13 0.055(4) 0.070(4) 0.021(3) 0.005(3) 0.003(3) 0.031(4)
C14 0.042(4) 0.044(3) 0.016(2) 0.005(2) 0.001(3) 0.015(3)
C15 0.049(4) 0.044(3) 0.015(2) 0.004(2) 0.005(3) 0.007(3)
C16 0.037(4) 0.036(3) 0.019(2) 0.002(2) 0.003(3) 0.007(3)
C17 0.028(3) 0.044(3) 0.018(2) -0.003(2) 0.005(3) 0.012(3)
C18 0.026(3) 0.040(3) 0.021(2) 0.004(2) 0.004(3) 0.004(2)
C19 0.018(3) 0.031(3) 0.024(2) -0.003(2) 0.000(3) 0.008(2)
C20 0.023(3) 0.026(3) 0.015(2) 0.0001(18) 0.008(3) 0.000(2)
C21 0.018(3) 0.043(3) 0.014(2) 0.013(2) 0.002(2) 0.009(2)
C22 0.022(3) 0.040(3) 0.019(2) 0.014(2) 0.007(3) 0.007(2)
C23 0.025(3) 0.040(3) 0.026(3) 0.002(2) 0.009(3) 0.004(2)
C24 0.022(3) 0.050(3) 0.021(2) 0.008(2) 0.009(3) 0.006(3)
C25 0.032(4) 0.045(3) 0.026(3) 0.006(2) 0.007(3) -0.001(3)
C26 0.028(3) 0.034(3) 0.025(2) 0.006(2) 0.008(3) -0.001(2)
C27 0.026(3) 0.039(3) 0.025(3) 0.003(2) 0.012(3) 0.005(2)
C28 0.027(3) 0.043(3) 0.030(3) -0.004(2) 0.014(3) 0.006(3)
C29 0.031(4) 0.052(4) 0.041(3) -0.003(3) 0.017(3) -0.004(3)
C30 0.044(4) 0.044(3) 0.045(3) -0.001(3) 0.028(4) -0.001(3)
C31 0.050(4) 0.036(3) 0.043(3) 0.014(3) 0.017(3) 0.007(3)
C32 0.035(4) 0.046(3) 0.036(3) 0.008(3) 0.014(3) 0.004(3)
C33 0.029(3) 0.059(4) 0.043(3) -0.007(3) -0.001(3) 0.001(3)
C34 0.066(5) 0.048(4) 0.075(5) 0.001(3) 0.038(5) -0.006(3)
C35 0.042(4) 0.054(4) 0.070(5) 0.017(3) 0.001(4) 0.014(3)
C36 0.036(4) 0.068(4) 0.034(3) -0.003(3) 0.022(3) 0.006(3)
C37 0.029(3) 0.043(3) 0.018(2) 0.006(2) 0.007(3) 0.003(3)
C38 0.025(3) 0.042(3) 0.014(2) 0.007(2) 0.010(3) 0.007(2)
C39 0.040(4) 0.044(3) 0.020(2) 0.012(2) 0.011(3) 0.016(3)
C40 0.030(3) 0.063(4) 0.020(3) 0.015(2) 0.009(3) 0.020(3)
C41 0.029(4) 0.065(4) 0.027(3) 0.012(3) 0.004(3) -0.001(3)
C42 0.026(3) 0.054(4) 0.033(3) 0.018(3) 0.003(3) 0.003(3)
C43 0.040(4) 0.032(3) 0.021(2) 0.017(2) 0.002(3) 0.011(3)
C44 0.052(4) 0.037(3) 0.029(3) 0.009(2) 0.007(3) 0.005(3)
C45 0.069(5) 0.035(3) 0.034(3) 0.002(2) 0.000(4) -0.001(3)
C46 0.049(4) 0.039(3) 0.053(4) 0.008(3) 0.010(4) -0.005(3)
C47 0.045(4) 0.042(3) 0.049(4) 0.011(3) 0.011(4) 0.005(3)
C48 0.029(3) 0.035(3) 0.030(3) 0.011(2) 0.005(3) 0.006(3)
C49 0.072(5) 0.045(4) 0.034(3) 0.003(3) 0.017(4) 0.003(3)
C50 0.067(5) 0.066(5) 0.079(5) 0.009(4) -0.013(5) -0.023(4)
C51 0.035(4) 0.059(4) 0.040(3) 0.013(3) 0.010(3) 0.005(3)
C52 0.022(8) 0.080(9) 0.024(7) 0.002(6) -0.014(6) 0.014(6)
C53 0.026(8) 0.025(6) 0.020(5) 0.012(4) 0.005(5) -0.002(5)
C54 0.013(6) 0.028(7) 0.017(5) 0.006(4) 0.002(5) -0.001(5)
C55 0.030(7) 0.043(7) 0.027(6) 0.001(5) 0.004(6) -0.002(5)
C56 0.024(7) 0.061(9) 0.021(6) -0.012(6) 0.012(6) 0.001(6)
C57 0.020(9) 0.053(10) 0.032(7) -0.016(6) 0.003(7) -0.009(6)
C58 0.031(7) 0.040(7) 0.012(5) 0.002(5) -0.001(5) -0.008(5)
C59 0.029(7) 0.027(6) 0.021(5) -0.006(4) 0.001(5) -0.011(5)
C60 0.028(7) 0.016(7) 0.036(8) 0.009(6) 0.003(6) -0.008(6)
C61 0.052(9) 0.032(7) 0.037(8) -0.005(6) 0.015(7) -0.010(7)
C62 0.051(8) 0.037(8) 0.027(8) -0.003(6) -0.002(7) -0.014(6)
C63 0.036(7) 0.047(8) 0.026(7) -0.003(5) 0.006(6) -0.015(6)
C64 0.014(6) 0.038(7) 0.029(8) -0.001(6) -0.001(5) -0.010(6)
C65 0.045(9) 0.036(9) 0.049(11) -0.006(7) -0.017(8) -0.012(7)
C66 0.092(11) 0.040(8) 0.030(8) -0.006(6) -0.001(8) -0.032(7)
C67 0.025(8) 0.041(8) 0.036(8) 0.003(6) -0.006(7) -0.006(6)
C68 0.068(13) 0.112(14) 0.030(8) -0.030(9) 0.020(9) -0.018(11)
C69 0.026(3) 0.034(3) 0.015(2) 0.005(2) 0.006(2) 0.009(2)
C70 0.019(3) 0.039(3) 0.015(2) 0.007(2) 0.013(2) 0.004(2)
C71 0.020(3) 0.055(4) 0.014(2) 0.009(2) 0.002(3) -0.001(3)
C72 0.025(3) 0.052(4) 0.031(3) 0.021(3) 0.010(3) 0.004(3)
C73 0.031(3) 0.040(3) 0.039(3) 0.017(3) 0.010(3) 0.008(3)
C74 0.025(3) 0.034(3) 0.025(3) 0.003(2) 0.007(3) 0.001(2)
C75 0.021(3) 0.044(3) 0.016(2) -0.001(2) 0.000(3) 0.001(2)
C76 0.024(3) 0.040(3) 0.021(2) 0.004(2) 0.002(3) 0.005(2)
C77 0.044(4) 0.040(3) 0.039(3) 0.010(3) 0.007(3) -0.006(3)
C78 0.036(4) 0.044(4) 0.057(4) -0.017(3) 0.008(4) -0.003(3)
C79 0.031(4) 0.059(4) 0.039(3) -0.017(3) 0.014(3) -0.004(3)
C80 0.025(3) 0.054(4) 0.024(3) -0.008(2) 0.001(3) -0.001(3)
C81 0.040(4) 0.047(3) 0.033(3) 0.014(3) 0.010(3) 0.002(3)
C82 0.080(6) 0.042(4) 0.093(6) -0.014(4) 0.021(5) -0.008(4)
C83 0.034(4) 0.074(4) 0.034(3) -0.005(3) 0.013(3) 0.001(3)
C84 0.044(8) 0.053(7) 0.019(5) 0.014(5) -0.010(6) 0.000(6)
C85 0.050(8) 0.044(7) 0.037(6) 0.020(5) -0.011(6) 0.018(5)
C86 0.018(7) 0.030(7) 0.012(5) 0.012(4) -0.004(5) 0.006(5)
C87 0.033(10) 0.022(8) 0.024(7) 0.000(5) 0.002(7) -0.008(6)
C88 0.042(11) 0.030(8) 0.016(7) 0.001(6) 0.000(8) 0.002(7)
C89 0.024(12) 0.055(12) 0.008(6) 0.003(6) 0.007(8) 0.008(9)
C90 0.022(8) 0.055(9) 0.020(6) 0.009(6) 0.007(7) -0.005(7)
C91 0.028(8) 0.039(7) 0.017(5) 0.000(5) 0.015(6) -0.001(6)
C92 0.015(6) 0.015(6) 0.018(6) 0.005(4) 0.005(5) -0.009(5)
C93 0.023(8) 0.026(7) 0.031(8) 0.001(6) 0.001(7) -0.004(6)
C94 0.035(9) 0.016(8) 0.039(11) 0.009(8) 0.022(8) 0.003(8)
C95 0.036(9) 0.035(8) 0.036(11) 0.002(7) 0.001(8) -0.009(7)
C96 0.014(6) 0.035(8) 0.016(8) 0.014(6) -0.007(6) -0.007(6)
C97 0.022(7) 0.035(8) 0.023(7) 0.004(6) 0.006(6) -0.008(6)
C98 0.042(14) 0.029(11) 0.021(9) -0.001(7) -0.009(9) 0.018(9)
C99 0.070(12) 0.041(11) 0.028(10) -0.008(7) -0.011(10) -0.013(9)
C100 0.009(8) 0.043(10) 0.040(11) 0.003(8) -0.003(8) 0.009(7)
C101 0.046(11) 0.076(12) 0.033(10) 0.002(10) 0.012(9) 0.000(10)
C102 0.050(10) 0.081(11) 0.031(7) 0.008(7) -0.007(8) 0.010(8)
C103 0.145(9) 0.083(6) 0.075(5) -0.029(4) 0.056(6) -0.057(6)

loop_
_atom_type_symbol
_atom_type_description
_atom_type_scat_dispersion_real
_atom_type_scat_dispersion_imag
_atom_type_scat_source
C C 0.0033 0.0016 'International Tables Vol C Tables 4.2.6.8 and 6.1.1.4'
H H 0.0000 0.0000 'International Tables Vol C Tables 4.2.6.8 and 6.1.1.4'
N N 0.0061 0.0033 'International Tables Vol C Tables 4.2.6.8 and 6.1.1.4'
O O 0.0106 0.0060 'International Tables Vol C Tables 4.2.6.8 and 6.1.1.4'
Cl Cl 0.1484 0.1585 'International Tables Vol C Tables 4.2.6.8 and 6.1.1.4'

loop_
_geom_angle_atom_site_label_1
_geom_angle_atom_site_label_2
_geom_angle_atom_site_label_3
_geom_angle
_geom_angle_site_symmetry_1
_geom_angle_site_symmetry_3
_geom_angle_publ_flag
C24 O1 C36 117.5(4) . . ?
C40 O2 C52 109.1(11) . . ?
C56 O3 C68 117.2(13) . . ?
C72 O4 C84 114.1(10) . . ?
C85 O5 C40 111.3(9) . . ?
C89 O6 C101 116.2(15) . . ?
C102 O7 C72 112.3(13) . . ?
C1 N1 C4 106.3(4) . . ?
C1 N1 H1 126.9 . . ?
C4 N1 H1 126.9 . . ?
C6 N2 C9 108.7(4) . . ?
C11 N3 C14 107.4(4) . . ?
C11 N3 H2 126.3 . . ?
C14 N3 H2 126.3 . . ?
C16 N4 C19 108.7(4) . . ?
N1 C1 C20 127.1(4) . . ?
N1 C1 C2 109.7(4) . . ?
C20 C1 C2 123.1(4) . . ?
C3 C2 C1 107.8(4) . . ?
C3 C2 H3 126.1 . . ?
C1 C2 H3 126.1 . . ?
C2 C3 C4 106.0(5) . . ?
C2 C3 H4 127.0 . . ?
C4 C3 H4 127.0 . . ?
N1 C4 C5 125.8(4) . . ?
N1 C4 C3 110.2(4) . . ?
C5 C4 C3 123.9(5) . . ?
C4 C5 C6 123.5(5) . . ?
C4 C5 C21 118.6(4) . . ?
C6 C5 C21 117.7(4) . . ?
N2 C6 C5 126.5(5) . . ?
N2 C6 C7 108.1(4) . . ?
C5 C6 C7 125.4(5) . . ?
C8 C7 C6 107.4(6) . . ?
C8 C7 H5 126.3 . . ?
C6 C7 H5 126.3 . . ?
C7 C8 C9 108.2(5) . . ?
C7 C8 H6 125.9 . . ?
C9 C8 H6 125.9 . . ?
N2 C9 C10 126.6(5) . . ?
N2 C9 C8 107.6(5) . . ?
C10 C9 C8 125.6(4) . . ?
C11 C10 C9 124.4(4) . . ?
C11 C10 C37 119.0(4) . . ?
C9 C10 C37 116.4(5) . . ?
N3 C11 C10 127.4(4) . . ?
N3 C11 C12 109.3(5) . . ?
C10 C11 C12 123.3(4) . . ?
C13 C12 C11 106.7(5) . . ?
C13 C12 H7 126.6 . . ?
C11 C12 H7 126.6 . . ?
C12 C13 C14 106.8(5) . . ?
C12 C13 H8 126.6 . . ?
C14 C13 H8 126.6 . . ?
N3 C14 C15 126.3(4) . . ?
N3 C14 C13 109.7(5) . . ?
C15 C14 C13 123.6(5) . . ?
C14 C15 C16 122.8(5) . . ?
C14 C15 C86 115.2(6) . . ?
C16 C15 C86 120.3(6) . . ?
C14 C15 C53 119.6(5) . . ?
C16 C15 C53 117.1(6) . . ?
N4 C16 C15 127.1(5) . . ?
N4 C16 C17 108.3(4) . . ?
C15 C16 C17 124.6(5) . . ?
C18 C17 C16 106.6(5) . . ?
C18 C17 H9 126.7 . . ?
C16 C17 H9 126.7 . . ?
C17 C18 C19 108.2(4) . . ?
C17 C18 H10 125.9 . . ?
C19 C18 H10 125.9 . . ?
N4 C19 C18 108.1(4) . . ?
N4 C19 C20 125.4(5) . . ?
C18 C19 C20 126.3(4) . . ?
C19 C20 C1 125.0(4) . . ?
C19 C20 C69 117.7(4) . . ?
C1 C20 C69 117.1(4) . . ?
C26 C21 C22 117.7(5) . . ?
C26 C21 C5 118.8(5) . . ?
C22 C21 C5 123.5(5) . . ?
C23 C22 C21 118.2(5) . . ?
C23 C22 C27 119.4(5) . . ?
C21 C22 C27 122.3(5) . . ?
C22 C23 C24 122.9(5) . . ?
C22 C23 H11 118.5 . . ?
C24 C23 H11 118.5 . . ?
O1 C24 C23 125.3(5) . . ?
O1 C24 C25 116.3(5) . . ?
C23 C24 C25 118.4(6) . . ?
C26 C25 C24 119.8(5) . . ?
C26 C25 H12 120.1 . . ?
C24 C25 H12 120.1 . . ?
C25 C26 C21 123.0(5) . . ?
C25 C26 H13 118.5 . . ?
C21 C26 H13 118.5 . . ?
C28 C27 C32 119.3(5) . . ?
C28 C27 C22 120.7(4) . . ?
C32 C27 C22 119.9(5) . . ?
C27 C28 C29 119.4(5) . . ?
C27 C28 C33 122.7(5) . . ?
C29 C28 C33 117.9(5) . . ?
C30 C29 C28 122.0(5) . . ?
C30 C29 H14 119.0 . . ?
C28 C29 H14 119.0 . . ?
C31 C30 C29 118.5(5) . . ?
C31 C30 C34 120.7(5) . . ?
C29 C30 C34 120.8(6) . . ?
C30 C31 C32 122.2(5) . . ?
C30 C31 H15 118.9 . . ?
C32 C31 H15 118.9 . . ?
C31 C32 C27 118.6(5) . . ?
C31 C32 C35 117.8(5) . . ?
C27 C32 C35 123.6(5) . . ?
C28 C33 H16 109.5 . . ?
C28 C33 H17 109.5 . . ?
H16 C33 H17 109.5 . . ?
C28 C33 H18 109.5 . . ?
H16 C33 H18 109.5 . . ?
H17 C33 H18 109.5 . . ?
C30 C34 H19 109.5 . . ?
C30 C34 H20 109.5 . . ?
H19 C34 H20 109.5 . . ?
C30 C34 H21 109.5 . . ?
H19 C34 H21 109.5 . . ?
H20 C34 H21 109.5 . . ?
C32 C35 H22 109.5 . . ?
C32 C35 H23 109.5 . . ?
H22 C35 H23 109.5 . . ?
C32 C35 H24 109.5 . . ?
H22 C35 H24 109.5 . . ?
H23 C35 H24 109.5 . . ?
O1 C36 H25 109.5 . . ?
O1 C36 H26 109.5 . . ?
H25 C36 H26 109.5 . . ?
O1 C36 H27 109.5 . . ?
H25 C36 H27 109.5 . . ?
H26 C36 H27 109.5 . . ?
C42 C37 C38 118.9(4) . . ?
C42 C37 C10 119.5(4) . . ?
C38 C37 C10 121.4(4) . . ?
C39 C38 C37 117.9(5) . . ?
C39 C38 C43 119.9(5) . . ?
C37 C38 C43 122.2(4) . . ?
C40 C39 C38 122.3(5) . . ?
C40 C39 H28 118.8 . . ?
C38 C39 H28 118.8 . . ?
C39 C40 C41 119.7(5) . . ?
C39 C40 O2 107.0(7) . . ?
C41 C40 O2 133.4(7) . . ?
C39 C40 O5 131.3(6) . . ?
C41 C40 O5 108.9(6) . . ?
C42 C41 C40 118.0(5) . . ?
C42 C41 H29 121.0 . . ?
C40 C41 H29 121.0 . . ?
C41 C42 C37 123.1(5) . . ?
C41 C42 H30 118.4 . . ?
C37 C42 H30 118.4 . . ?
C44 C43 C48 118.5(5) . . ?
C44 C43 C38 121.7(6) . . ?
C48 C43 C38 119.7(4) . . ?
C43 C44 C45 118.6(6) . . ?
C43 C44 C49 121.9(5) . . ?
C45 C44 C49 119.5(5) . . ?
C46 C45 C44 123.2(6) . . ?
C46 C45 H31 118.4 . . ?
C44 C45 H31 118.4 . . ?
C45 C46 C47 117.7(6) . . ?
C45 C46 C50 121.5(6) . . ?
C47 C46 C50 120.8(7) . . ?
C46 C47 C48 122.0(7) . . ?
C46 C47 H32 119.0 . . ?
C48 C47 H32 119.0 . . ?
C47 C48 C43 119.8(5) . . ?
C47 C48 C51 118.7(6) . . ?
C43 C48 C51 121.5(5) . . ?
C44 C49 H33 109.5 . . ?
C44 C49 H34 109.5 . . ?
H33 C49 H34 109.5 . . ?
C44 C49 H35 109.5 . . ?
H33 C49 H35 109.5 . . ?
H34 C49 H35 109.5 . . ?
C46 C50 H36 109.5 . . ?
C46 C50 H37 109.5 . . ?
H36 C50 H37 109.5 . . ?
C46 C50 H38 109.5 . . ?
H36 C50 H38 109.5 . . ?
H37 C50 H38 109.5 . . ?
C48 C51 H39 109.5 . . ?
C48 C51 H40 109.5 . . ?
H39 C51 H40 109.5 . . ?
C48 C51 H41 109.5 . . ?
H39 C51 H41 109.5 . . ?
H40 C51 H41 109.5 . . ?
O2 C52 H42 109.5 . . ?
O2 C52 H43 109.5 . . ?
H42 C52 H43 109.5 . . ?
O2 C52 H44 109.5 . . ?
H42 C52 H44 109.5 . . ?
H43 C52 H44 109.5 . . ?
C54 C53 C58 120.0 . . ?
C54 C53 C15 126.1(5) . . ?
C58 C53 C15 113.6(5) . . ?
C53 C54 C55 120.0 . . ?
C53 C54 C59 123.6(6) . . ?
C55 C54 C59 116.4(6) . . ?
C56 C55 C54 120.0 . . ?
C56 C55 H45 120.0 . . ?
C54 C55 H45 120.0 . . ?
C55 C56 C57 120.0 . . ?
C55 C56 O3 114.5(8) . . ?
C57 C56 O3 125.5(8) . . ?
C58 C57 C56 120.0 . . ?
C58 C57 H46 120.0 . . ?
C56 C57 H46 120.0 . . ?
C57 C58 C53 120.0 . . ?
C57 C58 H47 120.0 . . ?
C53 C58 H47 120.0 . . ?
C60 C59 C64 120.0 . . ?
C60 C59 C54 118.8(6) . . ?
C64 C59 C54 120.8(6) . . ?
C59 C60 C61 120.0 . . ?
C59 C60 C65 123.9(9) . . ?
C61 C60 C65 116.1(8) . . ?
C62 C61 C60 120.0 . . ?
C62 C61 H48 120.0 . . ?
C60 C61 H48 120.0 . . ?
C61 C62 C63 120.0 . . ?
C61 C62 C66 119.6(9) . . ?
C63 C62 C66 120.2(9) . . ?
C64 C63 C62 120.0 . . ?
C64 C63 H49 120.0 . . ?
C62 C63 H49 120.0 . . ?
C63 C64 C59 120.0 . . ?
C63 C64 C67 115.8(6) . . ?
C59 C64 C67 124.0(6) . . ?
C60 C65 H50 109.5 . . ?
C60 C65 H51 109.5 . . ?
H50 C65 H51 109.5 . . ?
C60 C65 H52 109.5 . . ?
H50 C65 H52 109.5 . . ?
H51 C65 H52 109.5 . . ?
C62 C66 H53 109.5 . . ?
C62 C66 H54 109.5 . . ?
H53 C66 H54 109.5 . . ?
C62 C66 H55 109.5 . . ?
H53 C66 H55 109.5 . . ?
H54 C66 H55 109.5 . . ?
C64 C67 H56 109.5 . . ?
C64 C67 H57 109.5 . . ?
H56 C67 H57 109.5 . . ?
C64 C67 H58 109.5 . . ?
H56 C67 H58 109.5 . . ?
H57 C67 H58 109.5 . . ?
O3 C68 H59 109.5 . . ?
O3 C68 H60 109.5 . . ?
H59 C68 H60 109.5 . . ?
O3 C68 H61 109.5 . . ?
H59 C68 H61 109.5 . . ?
H60 C68 H61 109.5 . . ?
C70 C69 C74 117.6(4) . . ?
C70 C69 C20 124.1(4) . . ?
C74 C69 C20 118.2(4) . . ?
C69 C70 C71 120.0(4) . . ?
C69 C70 C75 123.0(4) . . ?
C71 C70 C75 117.0(4) . . ?
C70 C71 C72 120.8(5) . . ?
C70 C71 H62 119.6 . . ?
C72 C71 H62 119.6 . . ?
O4 C72 C73 110.1(7) . . ?
O4 C72 C71 130.2(7) . . ?
C73 C72 C71 119.2(4) . . ?
C73 C72 O7 132.0(8) . . ?
C71 C72 O7 108.7(7) . . ?
C74 C73 C72 120.1(5) . . ?
C74 C73 H63 120.0 . . ?
C72 C73 H63 120.0 . . ?
C73 C74 C69 122.3(5) . . ?
C73 C74 H64 118.8 . . ?
C69 C74 H64 118.8 . . ?
C80 C75 C76 118.9(5) . . ?
C80 C75 C70 121.1(5) . . ?
C76 C75 C70 119.8(5) . . ?
C77 C76 C75 118.9(5) . . ?
C77 C76 C81 119.0(5) . . ?
C75 C76 C81 122.0(5) . . ?
C78 C77 C76 121.2(6) . . ?
C78 C77 H65 119.4 . . ?
C76 C77 H65 119.4 . . ?
C79 C78 C77 118.6(6) . . ?
C79 C78 C82 120.6(6) . . ?
C77 C78 C82 120.8(6) . . ?
C78 C79 C80 122.5(6) . . ?
C78 C79 H66 118.8 . . ?
C80 C79 H66 118.8 . . ?
C79 C80 C75 119.9(6) . . ?
C79 C80 C83 116.6(5) . . ?
C75 C80 C83 123.5(5) . . ?
C76 C81 H67 109.5 . . ?
C76 C81 H68 109.5 . . ?
H67 C81 H68 109.5 . . ?
C76 C81 H69 109.5 . . ?
H67 C81 H69 109.5 . . ?
H68 C81 H69 109.5 . . ?
C78 C82 H70 109.5 . . ?
C78 C82 H71 109.5 . . ?
H70 C82 H71 109.5 . . ?
C78 C82 H72 109.5 . . ?
H70 C82 H72 109.5 . . ?
H71 C82 H72 109.5 . . ?
C80 C83 H73 109.5 . . ?
C80 C83 H74 109.5 . . ?
H73 C83 H74 109.5 . . ?
C80 C83 H75 109.5 . . ?
H73 C83 H75 109.5 . . ?
H74 C83 H75 109.5 . . ?
O4 C84 H76 109.5 . . ?
O4 C84 H77 109.5 . . ?
H76 C84 H77 109.5 . . ?
O4 C84 H78 109.5 . . ?
H76 C84 H78 109.5 . . ?
H77 C84 H78 109.5 . . ?
O5 C85 H79 109.5 . . ?
O5 C85 H80 109.5 . . ?
H79 C85 H80 109.5 . . ?
O5 C85 H81 109.5 . . ?
H79 C85 H81 109.5 . . ?
H80 C85 H81 109.5 . . ?
C87 C86 C91 120.0 . . ?
C87 C86 C15 112.9(7) . . ?
C91 C86 C15 126.6(7) . . ?
C86 C87 C88 120.0 . . ?
C86 C87 C92 122.3(8) . . ?
C88 C87 C92 117.5(8) . . ?
C89 C88 C87 120.0 . . ?
C89 C88 H82 120.0 . . ?
C87 C88 H82 120.0 . . ?
C90 C89 C88 120.0 . . ?
C90 C89 O6 114.2(9) . . ?
C88 C89 O6 125.8(9) . . ?
C89 C90 C91 120.0 . . ?
C89 C90 H83 120.0 . . ?
C91 C90 H83 120.0 . . ?
C90 C91 C86 120.0 . . ?
C90 C91 H84 120.0 . . ?
C86 C91 H84 120.0 . . ?
C93 C92 C97 120.0 . . ?
C93 C92 C87 118.2(7) . . ?
C97 C92 C87 120.9(7) . . ?
C94 C93 C92 120.0 . . ?
C94 C93 C98 116.8(9) . . ?
C92 C93 C98 122.9(9) . . ?
C93 C94 C95 120.0 . . ?
C93 C94 H85 120.0 . . ?
C95 C94 H85 120.0 . . ?
C96 C95 C94 120.0 . . ?
C96 C95 C99 120.3(10) . . ?
C94 C95 C99 119.5(10) . . ?
C95 C96 C97 120.0 . . ?
C95 C96 H86 120.0 . . ?
C97 C96 H86 120.0 . . ?
C96 C97 C92 120.0 . . ?
C96 C97 C100 117.5(8) . . ?
C92 C97 C100 122.3(8) . . ?
C93 C98 H87 109.5 . . ?
C93 C98 H88 109.5 . . ?
H87 C98 H88 109.5 . . ?
C93 C98 H89 109.5 . . ?
H87 C98 H89 109.5 . . ?
H88 C98 H89 109.5 . . ?
C95 C99 H90 109.5 . . ?
C95 C99 H91 109.5 . . ?
H90 C99 H91 109.5 . . ?
C95 C99 H92 109.5 . . ?
H90 C99 H92 109.5 . . ?
H91 C99 H92 109.5 . . ?
C97 C100 H93 109.5 . . ?
C97 C100 H94 109.5 . . ?
H93 C100 H94 109.5 . . ?
C97 C100 H95 109.5 . . ?
H93 C100 H95 109.5 . . ?
H94 C100 H95 109.5 . . ?
O6 C101 H96 109.5 . . ?
O6 C101 H97 109.5 . . ?
H96 C101 H97 109.5 . . ?
O6 C101 H98 109.5 . . ?
H96 C101 H98 109.5 . . ?
H97 C101 H98 109.5 . . ?
O7 C102 H99 109.5 . . ?
O7 C102 H100 109.5 . . ?
H99 C102 H100 109.5 . . ?
O7 C102 H101 109.5 . . ?
H99 C102 H101 109.5 . . ?
H100 C102 H101 109.5 . . ?
Cl1 C103 Cl2 111.7(5) . . ?
Cl1 C103 H102 109.3 . . ?
Cl2 C103 H102 109.3 . . ?
Cl1 C103 H103 109.3 . . ?
Cl2 C103 H103 109.3 . . ?
H102 C103 H103 107.9 . . ?

loop_
_geom_bond_atom_site_label_1
_geom_bond_atom_site_label_2
_geom_bond_distance
_geom_bond_site_symmetry_2
_geom_bond_publ_flag
Cl1 C103 1.693(8) . ?
Cl2 C103 1.756(7) . ?
O1 C24 1.353(7) . ?
O1 C36 1.414(7) . ?
O2 C40 1.395(16) . ?
O2 C52 1.478(19) . ?
O3 C56 1.397(13) . ?
O3 C68 1.426(17) . ?
O4 C72 1.372(17) . ?
O4 C84 1.400(18) . ?
O5 C85 1.415(15) . ?
O5 C40 1.418(12) . ?
O6 C89 1.393(13) . ?
O6 C101 1.43(2) . ?
O7 C102 1.40(2) . ?
O7 C72 1.409(19) . ?
N1 C1 1.355(6) . ?
N1 C4 1.360(6) . ?
N1 H1 0.8800 . ?
N2 C6 1.360(7) . ?
N2 C9 1.386(5) . ?
N3 C11 1.352(6) . ?
N3 C14 1.362(7) . ?
N3 H2 0.8800 . ?
N4 C16 1.347(7) . ?
N4 C19 1.373(5) . ?
C1 C20 1.414(7) . ?
C1 C2 1.437(7) . ?
C2 C3 1.335(7) . ?
C2 H3 0.9500 . ?
C3 C4 1.445(6) . ?
C3 H4 0.9500 . ?
C4 C5 1.410(7) . ?
C5 C6 1.410(6) . ?
C5 C21 1.483(7) . ?
C6 C7 1.423(7) . ?
C7 C8 1.366(8) . ?
C7 H5 0.9500 . ?
C8 C9 1.407(8) . ?
C8 H6 0.9500 . ?
C9 C10 1.396(7) . ?
C10 C11 1.395(7) . ?
C10 C37 1.506(6) . ?
C11 C12 1.463(7) . ?
C12 C13 1.348(8) . ?
C12 H7 0.9500 . ?
C13 C14 1.448(7) . ?
C13 H8 0.9500 . ?
C14 C15 1.417(8) . ?
C15 C16 1.427(6) . ?
C15 C86 1.436(9) . ?
C15 C53 1.563(9) . ?
C16 C17 1.437(7) . ?
C17 C18 1.359(7) . ?
C17 H9 0.9500 . ?
C18 C19 1.407(8) . ?
C18 H10 0.9500 . ?
C19 C20 1.413(7) . ?
C20 C69 1.497(6) . ?
C21 C26 1.404(7) . ?
C21 C22 1.425(7) . ?
C22 C23 1.390(7) . ?
C22 C27 1.491(7) . ?
C23 C24 1.393(7) . ?
C23 H11 0.9500 . ?
C24 C25 1.394(7) . ?
C25 C26 1.364(8) . ?
C25 H12 0.9500 . ?
C26 H13 0.9500 . ?
C27 C28 1.387(7) . ?
C27 C32 1.415(7) . ?
C28 C29 1.402(8) . ?
C28 C33 1.497(7) . ?
C29 C30 1.370(7) . ?
C29 H14 0.9500 . ?
C30 C31 1.368(8) . ?
C30 C34 1.513(8) . ?
C31 C32 1.403(8) . ?
C31 H15 0.9500 . ?
C32 C35 1.512(8) . ?
C33 H16 0.9800 . ?
C33 H17 0.9800 . ?
C33 H18 0.9800 . ?
C34 H19 0.9800 . ?
C34 H20 0.9800 . ?
C34 H21 0.9800 . ?
C35 H22 0.9800 . ?
C35 H23 0.9800 . ?
C35 H24 0.9800 . ?
C36 H25 0.9800 . ?
C36 H26 0.9800 . ?
C36 H27 0.9800 . ?
C37 C42 1.379(7) . ?
C37 C38 1.406(7) . ?
C38 C39 1.390(6) . ?
C38 C43 1.497(7) . ?
C39 C40 1.381(8) . ?
C39 H28 0.9500 . ?
C40 C41 1.393(8) . ?
C41 C42 1.378(7) . ?
C41 H29 0.9500 . ?
C42 H30 0.9500 . ?
C43 C44 1.390(7) . ?
C43 C48 1.418(8) . ?
C44 C45 1.415(8) . ?
C44 C49 1.494(9) . ?
C45 C46 1.357(9) . ?
C45 H31 0.9500 . ?
C46 C47 1.381(9) . ?
C46 C50 1.527(8) . ?
C47 C48 1.388(8) . ?
C47 H32 0.9500 . ?
C48 C51 1.490(8) . ?
C49 H33 0.9800 . ?
C49 H34 0.9800 . ?
C49 H35 0.9800 . ?
C50 H36 0.9800 . ?
C50 H37 0.9800 . ?
C50 H38 0.9800 . ?
C51 H39 0.9800 . ?
C51 H40 0.9800 . ?
C51 H41 0.9800 . ?
C52 H42 0.9800 . ?
C52 H43 0.9800 . ?
C52 H44 0.9800 . ?
C53 C54 1.3900 . ?
C53 C58 1.3900 . ?
C54 C55 1.3900 . ?
C54 C59 1.518(8) . ?
C55 C56 1.3900 . ?
C55 H45 0.9500 . ?
C56 C57 1.3900 . ?
C57 C58 1.3900 . ?
C57 H46 0.9500 . ?
C58 H47 0.9500 . ?
C59 C60 1.3900 . ?
C59 C64 1.3900 . ?
C60 C61 1.3900 . ?
C60 C65 1.489(17) . ?
C61 C62 1.3900 . ?
C61 H48 0.9500 . ?
C62 C63 1.3900 . ?
C62 C66 1.523(12) . ?
C63 C64 1.3900 . ?
C63 H49 0.9500 . ?
C64 C67 1.535(16) . ?
C65 H50 0.9800 . ?
C65 H51 0.9800 . ?
C65 H52 0.9800 . ?
C66 H53 0.9800 . ?
C66 H54 0.9800 . ?
C66 H55 0.9800 . ?
C67 H56 0.9800 . ?
C67 H57 0.9800 . ?
C67 H58 0.9800 . ?
C68 H59 0.9800 . ?
C68 H60 0.9800 . ?
C68 H61 0.9800 . ?
C69 C70 1.394(6) . ?
C69 C74 1.408(7) . ?
C70 C71 1.398(6) . ?
C70 C75 1.495(7) . ?
C71 C72 1.399(7) . ?
C71 H62 0.9500 . ?
C72 C73 1.380(7) . ?
C73 C74 1.367(6) . ?
C73 H63 0.9500 . ?
C74 H64 0.9500 . ?
C75 C80 1.393(7) . ?
C75 C76 1.417(7) . ?
C76 C77 1.410(7) . ?
C76 C81 1.488(8) . ?
C77 C78 1.387(9) . ?
C77 H65 0.9500 . ?
C78 C79 1.363(9) . ?
C78 C82 1.527(8) . ?
C79 C80 1.388(8) . ?
C79 H66 0.9500 . ?
C80 C83 1.503(8) . ?
C81 H67 0.9800 . ?
C81 H68 0.9800 . ?
C81 H69 0.9800 . ?
C82 H70 0.9800 . ?
C82 H71 0.9800 . ?
C82 H72 0.9800 . ?
C83 H73 0.9800 . ?
C83 H74 0.9800 . ?
C83 H75 0.9800 . ?
C84 H76 0.9800 . ?
C84 H77 0.9800 . ?
C84 H78 0.9800 . ?
C85 H79 0.9800 . ?
C85 H80 0.9800 . ?
C85 H81 0.9800 . ?
C86 C87 1.3900 . ?
C86 C91 1.3900 . ?
C87 C88 1.3900 . ?
C87 C92 1.526(10) . ?
C88 C89 1.3900 . ?
C88 H82 0.9500 . ?
C89 C90 1.3900 . ?
C90 C91 1.3900 . ?
C90 H83 0.9500 . ?
C91 H84 0.9500 . ?
C92 C93 1.3900 . ?
C92 C97 1.3900 . ?
C93 C94 1.3900 . ?
C93 C98 1.53(2) . ?
C94 C95 1.3900 . ?
C94 H85 0.9500 . ?
C95 C96 1.3900 . ?
C95 C99 1.491(16) . ?
C96 C97 1.3900 . ?
C96 H86 0.9500 . ?
C97 C100 1.513(19) . ?
C98 H87 0.9800 . ?
C98 H88 0.9800 . ?
C98 H89 0.9800 . ?
C99 H90 0.9800 . ?
C99 H91 0.9800 . ?
C99 H92 0.9800 . ?
C100 H93 0.9800 . ?
C100 H94 0.9800 . ?
C100 H95 0.9800 . ?
C101 H96 0.9800 . ?
C101 H97 0.9800 . ?
C101 H98 0.9800 . ?
C102 H99 0.9800 . ?
C102 H100 0.9800 . ?
C102 H101 0.9800 . ?
C103 H102 0.9900 . ?
C103 H103 0.9900 . ?

loop_
_geom_torsion_atom_site_label_1
_geom_torsion_atom_site_label_2
_geom_torsion_atom_site_label_3
_geom_torsion_atom_site_label_4
_geom_torsion
_geom_torsion_site_symmetry_1
_geom_torsion_site_symmetry_2
_geom_torsion_site_symmetry_3
_geom_torsion_site_symmetry_4
_geom_torsion_publ_flag
C4 N1 C1 C20 -178.0(4) . . . . ?
C4 N1 C1 C2 -2.2(5) . . . . ?
N1 C1 C2 C3 1.3(5) . . . . ?
C20 C1 C2 C3 177.3(4) . . . . ?
C1 C2 C3 C4 0.2(5) . . . . ?
C1 N1 C4 C5 -176.0(4) . . . . ?
C1 N1 C4 C3 2.3(5) . . . . ?
C2 C3 C4 N1 -1.5(5) . . . . ?
C2 C3 C4 C5 176.8(4) . . . . ?
N1 C4 C5 C6 -8.6(8) . . . . ?
C3 C4 C5 C6 173.3(5) . . . . ?
N1 C4 C5 C21 177.3(4) . . . . ?
C3 C4 C5 C21 -0.8(7) . . . . ?
C9 N2 C6 C5 -178.2(5) . . . . ?
C9 N2 C6 C7 -0.5(5) . . . . ?
C4 C5 C6 N2 4.4(8) . . . . ?
C21 C5 C6 N2 178.6(4) . . . . ?
C4 C5 C6 C7 -173.0(5) . . . . ?
C21 C5 C6 C7 1.2(8) . . . . ?
N2 C6 C7 C8 1.6(6) . . . . ?
C5 C6 C7 C8 179.4(5) . . . . ?
C6 C7 C8 C9 -2.0(6) . . . . ?
C6 N2 C9 C10 173.2(5) . . . . ?
C6 N2 C9 C8 -0.8(5) . . . . ?
C7 C8 C9 N2 1.8(6) . . . . ?
C7 C8 C9 C10 -172.2(5) . . . . ?
N2 C9 C10 C11 -11.0(8) . . . . ?
C8 C9 C10 C11 161.9(5) . . . . ?
N2 C9 C10 C37 174.5(4) . . . . ?
C8 C9 C10 C37 -12.6(8) . . . . ?
C14 N3 C11 C10 179.7(5) . . . . ?
C14 N3 C11 C12 -2.4(6) . . . . ?
C9 C10 C11 N3 14.0(9) . . . . ?
C37 C10 C11 N3 -171.6(5) . . . . ?
C9 C10 C11 C12 -163.7(5) . . . . ?
C37 C10 C11 C12 10.7(8) . . . . ?
N3 C11 C12 C13 1.6(7) . . . . ?
C10 C11 C12 C13 179.7(5) . . . . ?
C11 C12 C13 C14 -0.2(7) . . . . ?
C11 N3 C14 C15 -170.8(5) . . . . ?
C11 N3 C14 C13 2.3(6) . . . . ?
C12 C13 C14 N3 -1.3(7) . . . . ?
C12 C13 C14 C15 172.1(6) . . . . ?
N3 C14 C15 C16 -12.8(9) . . . . ?
C13 C14 C15 C16 174.9(6) . . . . ?
N3 C14 C15 C86 -177.8(7) . . . . ?
C13 C14 C15 C86 10.0(10) . . . . ?
N3 C14 C15 C53 159.0(6) . . . . ?
C13 C14 C15 C53 -13.3(9) . . . . ?
C19 N4 C16 C15 179.2(5) . . . . ?
C19 N4 C16 C17 -0.4(6) . . . . ?
C14 C15 C16 N4 3.4(9) . . . . ?
C86 C15 C16 N4 167.6(7) . . . . ?
C53 C15 C16 N4 -168.6(6) . . . . ?
C14 C15 C16 C17 -177.0(5) . . . . ?
C86 C15 C16 C17 -12.8(10) . . . . ?
C53 C15 C16 C17 10.9(8) . . . . ?
N4 C16 C17 C18 0.2(6) . . . . ?
C15 C16 C17 C18 -179.4(5) . . . . ?
C16 C17 C18 C19 0.0(6) . . . . ?
C16 N4 C19 C18 0.3(6) . . . . ?
C16 N4 C19 C20 175.8(5) . . . . ?
C17 C18 C19 N4 -0.2(6) . . . . ?
C17 C18 C19 C20 -175.6(5) . . . . ?
N4 C19 C20 C1 -3.7(8) . . . . ?
C18 C19 C20 C1 170.9(5) . . . . ?
N4 C19 C20 C69 -177.9(4) . . . . ?
C18 C19 C20 C69 -3.3(7) . . . . ?
N1 C1 C20 C19 12.4(8) . . . . ?
C2 C1 C20 C19 -162.9(5) . . . . ?
N1 C1 C20 C69 -173.4(4) . . . . ?
C2 C1 C20 C69 11.3(7) . . . . ?
C4 C5 C21 C26 68.2(6) . . . . ?
C6 C5 C21 C26 -106.3(5) . . . . ?
C4 C5 C21 C22 -111.6(5) . . . . ?
C6 C5 C21 C22 73.9(6) . . . . ?
C26 C21 C22 C23 0.4(6) . . . . ?
C5 C21 C22 C23 -179.8(4) . . . . ?
C26 C21 C22 C27 -178.4(4) . . . . ?
C5 C21 C22 C27 1.4(6) . . . . ?
C21 C22 C23 C24 0.0(7) . . . . ?
C27 C22 C23 C24 178.9(4) . . . . ?
C36 O1 C24 C23 -6.4(7) . . . . ?
C36 O1 C24 C25 174.5(4) . . . . ?
C22 C23 C24 O1 -179.3(4) . . . . ?
C22 C23 C24 C25 -0.2(7) . . . . ?
O1 C24 C25 C26 179.2(4) . . . . ?
C23 C24 C25 C26 0.0(7) . . . . ?
C24 C25 C26 C21 0.4(7) . . . . ?
C22 C21 C26 C25 -0.6(7) . . . . ?
C5 C21 C26 C25 179.5(4) . . . . ?
C23 C22 C27 C28 -107.2(6) . . . . ?
C21 C22 C27 C28 71.6(6) . . . . ?
C23 C22 C27 C32 71.3(6) . . . . ?
C21 C22 C27 C32 -109.9(6) . . . . ?
C32 C27 C28 C29 2.7(8) . . . . ?
C22 C27 C28 C29 -178.8(5) . . . . ?
C32 C27 C28 C33 -174.8(5) . . . . ?
C22 C27 C28 C33 3.7(8) . . . . ?
C27 C28 C29 C30 -1.5(9) . . . . ?
C33 C28 C29 C30 176.1(5) . . . . ?
C28 C29 C30 C31 0.3(9) . . . . ?
C28 C29 C30 C34 -179.6(6) . . . . ?
C29 C30 C31 C32 -0.3(10) . . . . ?
C34 C30 C31 C32 179.6(6) . . . . ?
C30 C31 C32 C27 1.5(9) . . . . ?
C30 C31 C32 C35 -177.9(6) . . . . ?
C28 C27 C32 C31 -2.7(8) . . . . ?
C22 C27 C32 C31 178.8(6) . . . . ?
C28 C27 C32 C35 176.7(6) . . . . ?
C22 C27 C32 C35 -1.8(9) . . . . ?
C11 C10 C37 C42 -90.6(7) . . . . ?
C9 C10 C37 C42 84.3(6) . . . . ?
C11 C10 C37 C38 92.2(6) . . . . ?
C9 C10 C37 C38 -93.0(7) . . . . ?
C42 C37 C38 C39 0.8(8) . . . . ?
C10 C37 C38 C39 178.0(5) . . . . ?
C42 C37 C38 C43 178.6(5) . . . . ?
C10 C37 C38 C43 -4.2(8) . . . . ?
C37 C38 C39 C40 0.0(8) . . . . ?
C43 C38 C39 C40 -177.9(5) . . . . ?
C38 C39 C40 C41 0.1(8) . . . . ?
C38 C39 C40 O2 -178.6(8) . . . . ?
C38 C39 C40 O5 175.1(8) . . . . ?
C52 O2 C40 C39 -176.5(10) . . . . ?
C52 O2 C40 C41 5.1(18) . . . . ?
C85 O5 C40 C39 5.3(15) . . . . ?
C85 O5 C40 C41 -179.4(9) . . . . ?
C39 C40 C41 C42 -0.9(9) . . . . ?
O2 C40 C41 C42 177.3(11) . . . . ?
O5 C40 C41 C42 -176.9(7) . . . . ?
C40 C41 C42 C37 1.8(9) . . . . ?
C38 C37 C42 C41 -1.7(9) . . . . ?
C10 C37 C42 C41 -179.0(6) . . . . ?
C39 C38 C43 C44 -94.5(6) . . . . ?
C37 C38 C43 C44 87.8(6) . . . . ?
C39 C38 C43 C48 82.7(6) . . . . ?
C37 C38 C43 C48 -95.1(6) . . . . ?
C48 C43 C44 C45 6.0(7) . . . . ?
C38 C43 C44 C45 -176.9(4) . . . . ?
C48 C43 C44 C49 -173.7(4) . . . . ?
C38 C43 C44 C49 3.4(7) . . . . ?
C43 C44 C45 C46 -2.6(8) . . . . ?
C49 C44 C45 C46 177.1(5) . . . . ?
C44 C45 C46 C47 -2.2(8) . . . . ?
C44 C45 C46 C50 179.8(5) . . . . ?
C45 C46 C47 C48 3.7(8) . . . . ?
C50 C46 C47 C48 -178.4(5) . . . . ?
C46 C47 C48 C43 -0.2(8) . . . . ?
C46 C47 C48 C51 -178.2(5) . . . . ?
C44 C43 C48 C47 -4.7(7) . . . . ?
C38 C43 C48 C47 178.1(4) . . . . ?
C44 C43 C48 C51 173.3(4) . . . . ?
C38 C43 C48 C51 -3.9(7) . . . . ?
C14 C15 C53 C54 -102.4(6) . . . . ?
C16 C15 C53 C54 69.9(7) . . . . ?
C14 C15 C53 C58 71.7(7) . . . . ?
C16 C15 C53 C58 -116.0(6) . . . . ?
C58 C53 C54 C55 0.0 . . . . ?
C15 C53 C54 C55 173.8(8) . . . . ?
C58 C53 C54 C59 179.2(8) . . . . ?
C15 C53 C54 C59 -7.0(8) . . . . ?
C53 C54 C55 C56 0.0 . . . . ?
C59 C54 C55 C56 -179.3(7) . . . . ?
C54 C55 C56 C57 0.0 . . . . ?
C54 C55 C56 O3 179.1(8) . . . . ?
C68 O3 C56 C55 175.9(11) . . . . ?
C68 O3 C56 C57 -5.1(14) . . . . ?
C55 C56 C57 C58 0.0 . . . . ?
O3 C56 C57 C58 -178.9(9) . . . . ?
C56 C57 C58 C53 0.0 . . . . ?
C54 C53 C58 C57 0.0 . . . . ?
C15 C53 C58 C57 -174.5(7) . . . . ?
C53 C54 C59 C60 70.5(8) . . . . ?
C55 C54 C59 C60 -110.3(7) . . . . ?
C53 C54 C59 C64 -102.1(7) . . . . ?
C55 C54 C59 C64 77.1(8) . . . . ?
C64 C59 C60 C61 0.0 . . . . ?
C54 C59 C60 C61 -172.7(9) . . . . ?
C64 C59 C60 C65 -177.2(14) . . . . ?
C54 C59 C60 C65 10.1(14) . . . . ?
C59 C60 C61 C62 0.0 . . . . ?
C65 C60 C61 C62 177.4(13) . . . . ?
C60 C61 C62 C63 0.0 . . . . ?
C60 C61 C62 C66 176.1(12) . . . . ?
C61 C62 C63 C64 0.0 . . . . ?
C66 C62 C63 C64 -176.0(13) . . . . ?
C62 C63 C64 C59 0.0 . . . . ?
C62 C63 C64 C67 -175.9(10) . . . . ?
C60 C59 C64 C63 0.0 . . . . ?
C54 C59 C64 C63 172.6(9) . . . . ?
C60 C59 C64 C67 175.6(11) . . . . ?
C54 C59 C64 C67 -11.9(12) . . . . ?
C19 C20 C69 C70 -110.2(6) . . . . ?
C1 C20 C69 C70 75.1(7) . . . . ?
C19 C20 C69 C74 71.3(7) . . . . ?
C1 C20 C69 C74 -103.4(6) . . . . ?
C74 C69 C70 C71 -1.6(8) . . . . ?
C20 C69 C70 C71 179.9(5) . . . . ?
C74 C69 C70 C75 177.3(5) . . . . ?
C20 C69 C70 C75 -1.2(8) . . . . ?
C69 C70 C71 C72 1.7(8) . . . . ?
C75 C70 C71 C72 -177.2(5) . . . . ?
C84 O4 C72 C73 177.9(11) . . . . ?
C84 O4 C72 C71 -10.4(18) . . . . ?
C70 C71 C72 O4 -172.0(10) . . . . ?
C70 C71 C72 C73 -1.0(8) . . . . ?
C70 C71 C72 O7 175.5(10) . . . . ?
C102 O7 C72 C73 17(2) . . . . ?
C102 O7 C72 C71 -159.0(13) . . . . ?
O4 C72 C73 C74 172.8(9) . . . . ?
C71 C72 C73 C74 0.2(9) . . . . ?
O7 C72 C73 C74 -175.3(13) . . . . ?
C72 C73 C74 C69 -0.1(9) . . . . ?
C70 C69 C74 C73 0.9(8) . . . . ?
C20 C69 C74 C73 179.4(5) . . . . ?
C69 C70 C75 C80 -106.5(6) . . . . ?
C71 C70 C75 C80 72.5(6) . . . . ?
C69 C70 C75 C76 78.6(7) . . . . ?
C71 C70 C75 C76 -102.5(5) . . . . ?
C80 C75 C76 C77 2.1(7) . . . . ?
C70 C75 C76 C77 177.2(4) . . . . ?
C80 C75 C76 C81 -175.9(4) . . . . ?
C70 C75 C76 C81 -0.8(7) . . . . ?
C75 C76 C77 C78 -0.7(8) . . . . ?
C81 C76 C77 C78 177.4(5) . . . . ?
C76 C77 C78 C79 -0.9(8) . . . . ?
C76 C77 C78 C82 -178.2(5) . . . . ?
C77 C78 C79 C80 1.1(8) . . . . ?
C82 C78 C79 C80 178.4(5) . . . . ?
C78 C79 C80 C75 0.4(8) . . . . ?
C78 C79 C80 C83 -178.1(5) . . . . ?
C76 C75 C80 C79 -2.0(7) . . . . ?
C70 C75 C80 C79 -177.0(5) . . . . ?
C76 C75 C80 C83 176.4(4) . . . . ?
C70 C75 C80 C83 1.4(7) . . . . ?
C14 C15 C86 C87 -107.1(7) . . . . ?
C16 C15 C86 C87 87.5(8) . . . . ?
C14 C15 C86 C91 65.2(9) . . . . ?
C16 C15 C86 C91 -100.1(8) . . . . ?
C91 C86 C87 C88 0.0 . . . . ?
C15 C86 C87 C88 172.9(9) . . . . ?
C91 C86 C87 C92 175.0(9) . . . . ?
C15 C86 C87 C92 -12.1(9) . . . . ?
C86 C87 C88 C89 0.0 . . . . ?
C92 C87 C88 C89 -175.2(9) . . . . ?
C87 C88 C89 C90 0.0 . . . . ?
C87 C88 C89 O6 -178.9(10) . . . . ?
C101 O6 C89 C90 -161.5(11) . . . . ?
C101 O6 C89 C88 17.4(15) . . . . ?
C88 C89 C90 C91 0.0 . . . . ?
O6 C89 C90 C91 179.0(9) . . . . ?
C89 C90 C91 C86 0.0 . . . . ?
C87 C86 C91 C90 0.0 . . . . ?
C15 C86 C91 C90 -171.9(10) . . . . ?
C86 C87 C92 C93 70.8(10) . . . . ?
C88 C87 C92 C93 -114.1(8) . . . . ?
C86 C87 C92 C97 -98.4(9) . . . . ?
C88 C87 C92 C97 76.8(10) . . . . ?
C97 C92 C93 C94 0.0 . . . . ?
C87 C92 C93 C94 -169.3(11) . . . . ?
C97 C92 C93 C98 -173.0(15) . . . . ?
C87 C92 C93 C98 17.7(16) . . . . ?
C92 C93 C94 C95 0.0 . . . . ?
C98 C93 C94 C95 173.5(15) . . . . ?
C93 C94 C95 C96 0.0 . . . . ?
C93 C94 C95 C99 175.2(16) . . . . ?
C94 C95 C96 C97 0.0 . . . . ?
C99 C95 C96 C97 -175.1(16) . . . . ?
C95 C96 C97 C92 0.0 . . . . ?
C95 C96 C97 C100 -174.1(13) . . . . ?
C93 C92 C97 C96 0.0 . . . . ?
C87 C92 C97 C96 169.0(12) . . . . ?
C93 C92 C97 C100 173.8(14) . . . . ?
C87 C92 C97 C100 -17.2(14) . . . . ?
